data_2204296
loop_
_publ_author_name
'Sun, Yu-Xi'
'You, Zhong-Lu'
'Zhu, Hai-Liang'

_publ_section_title
;
 <i>N</i>,<i>N</i>'-Bis(4-nitrobenzylidene)ethane-1,2-diamine
;
_journal_issue 10
_journal_name_full 'Acta Crystallographica Section E'
_journal_page_first o1707
_journal_page_last o1708
_journal_paper_doi 10.1107/S1600536804021671
_journal_volume 60
_journal_year 2004
_chemical_formula_iupac 'C16 H14 N4 O4'
_chemical_formula_moiety 'C16 H14 N4 O4'
_chemical_formula_sum 'C16 H14 N4 O4'
_chemical_formula_weight 326.31
_chemical_name_systematic
;
N,N'-Bis(4-nitrobenzylidene)ethane-1,2-diamine
;
_space_group_IT_number 14
_symmetry_cell_setting monoclinic
_symmetry_space_group_name_Hall '-P 2yn'
_symmetry_space_group_name_H-M 'P 1 21/n 1'
_atom_sites_solution_hydrogens geom
_atom_sites_solution_primary direct
_atom_sites_solution_secondary difmap
_audit_creation_method SHELXL-97
_cell_angle_alpha 90.00
_cell_angle_beta 97.494(9)
_cell_angle_gamma 90.00
_cell_formula_units_Z 2
_cell_length_a 9.156(6)
_cell_length_b 7.233(5)
_cell_length_c 11.516(7)
_cell_measurement_reflns_used 807
_cell_measurement_temperature 273(2)
_cell_measurement_theta_max 25.112
_cell_measurement_theta_min 2.721
_cell_volume 756.1(9)
_computing_cell_refinement SMART
_computing_data_collection 'SMART (Bruker, 1998)'
_computing_data_reduction 'SAINT (Bruker, 1998)'
_computing_molecular_graphics SHELXTL
_computing_publication_material SHELXTL
_computing_structure_refinement SHELXTL
_computing_structure_solution 'SHELXTL (Sheldrick, 1997)'
_diffrn_ambient_temperature 273(2)
_diffrn_measured_fraction_theta_full 0.995
_diffrn_measured_fraction_theta_max 0.995
_diffrn_measurement_device_type 'Bruker SMART CCD area-detector'
_diffrn_measurement_method \w
_diffrn_radiation_monochromator graphite
_diffrn_radiation_source 'fine-focus sealed tube'
_diffrn_radiation_type MoK\a
_diffrn_radiation_wavelength 0.71073
_diffrn_reflns_av_R_equivalents 0.0381
_diffrn_reflns_av_sigmaI/netI 0.1144
_diffrn_reflns_limit_h_max 11
_diffrn_reflns_limit_h_min -11
_diffrn_reflns_limit_k_max 9
_diffrn_reflns_limit_k_min -7
_diffrn_reflns_limit_l_max 14
_diffrn_reflns_limit_l_min -10
_diffrn_reflns_number 4208
_diffrn_reflns_theta_full 26.99
_diffrn_reflns_theta_max 26.99
_diffrn_reflns_theta_min 2.68
_diffrn_standards_decay_% 0
_diffrn_standards_interval_count 0
_diffrn_standards_interval_time 0
_diffrn_standards_number 0
_exptl_absorpt_coefficient_mu 0.106
_exptl_absorpt_correction_T_max 0.9916
_exptl_absorpt_correction_T_min 0.9843
_exptl_absorpt_correction_type multi-scan
_exptl_absorpt_process_details '(SADABS; Sheldrick, 1996)'
_exptl_crystal_colour yellow
_exptl_crystal_density_diffrn 1.433
_exptl_crystal_density_method 'not measured'
_exptl_crystal_description Block
_exptl_crystal_F_000 340
_exptl_crystal_size_max 0.15
_exptl_crystal_size_mid 0.12
_exptl_crystal_size_min 0.08
_refine_diff_density_max 0.208
_refine_diff_density_min -0.223
_refine_ls_extinction_method none
_refine_ls_goodness_of_fit_ref 1.000
_refine_ls_hydrogen_treatment constr
_refine_ls_matrix_type full
_refine_ls_number_parameters 109
_refine_ls_number_reflns 1635
_refine_ls_number_restraints 0
_refine_ls_restrained_S_all 1.000
_refine_ls_R_factor_all 0.1171
_refine_ls_R_factor_gt 0.0480
_refine_ls_shift/su_max 0.000
_refine_ls_shift/su_mean 0.000
_refine_ls_structure_factor_coef Fsqd
_refine_ls_weighting_details 'calc w = 1/[\s^2^(Fo^2^)+(0.0677P)^2^] where P = (Fo^2^+2Fc^2^)/3'
_refine_ls_weighting_scheme calc
_refine_ls_wR_factor_gt 0.1205
_refine_ls_wR_factor_ref 0.1331
_reflns_number_gt 1092
_reflns_number_total 1635
_reflns_threshold_expression I>2\s(I)
_cod_data_source_file ci6439.cif
_cod_data_source_block I
_cod_original_sg_symbol_H-M 'P 21/n'
_cod_database_code 2204296
_cod_database_fobs_code 2204296

loop_
_symmetry_equiv_pos_as_xyz
'x, y, z'
'-x+1/2, y+1/2, -z+1/2'
'-x, -y, -z'
'x-1/2, -y-1/2, z-1/2'

loop_
_atom_site_label
_atom_site_fract_x
_atom_site_fract_y
_atom_site_fract_z
_atom_site_U_iso_or_equiv
_atom_site_adp_type
_atom_site_calc_flag
_atom_site_refinement_flags
_atom_site_occupancy
_atom_site_type_symbol
C1 0.84410(16) 0.1149(2) 0.65642(12) 0.0416(4) Uani d . 1 C
C2 0.95933(16) 0.2185(2) 0.62307(13) 0.0461(4) Uani d . 1 C
H2 1.0315 0.2644 0.6801 0.055 Uiso calc R 1 H
C3 0.96813(16) 0.2542(2) 0.50697(13) 0.0469(4) Uani d . 1 C
H3 1.0456 0.3235 0.4849 0.056 Uiso calc R 1 H
C4 0.85961(16) 0.1851(2) 0.42372(13) 0.0443(4) Uani d . 1 C
C5 0.74227(17) 0.0855(2) 0.45287(13) 0.0500(4) Uani d . 1 C
H5 0.6698 0.0422 0.3952 0.060 Uiso calc R 1 H
C6 0.73404(17) 0.0508(2) 0.56984(13) 0.0477(4) Uani d . 1 C
H6 0.6548 -0.0156 0.5913 0.057 Uiso calc R 1 H
C7 0.84011(16) 0.0676(2) 0.78051(13) 0.0467(4) Uani d . 1 C
H7 0.7619 -0.0019 0.8010 0.056 Uiso calc R 1 H
C8 0.93268(18) 0.0572(3) 0.97894(13) 0.0547(5) Uani d . 1 C
H8A 0.8445 -0.0162 0.9814 0.066 Uiso calc R 1 H
H8B 0.9280 0.1634 1.0298 0.066 Uiso calc R 1 H
N2 0.87259(16) 0.2178(2) 0.29912(12) 0.0567(4) Uani d . 1 N
N1 0.94019(15) 0.1192(2) 0.85953(11) 0.0518(4) Uani d . 1 N
O1 0.78446(14) 0.1415(2) 0.22575(11) 0.0787(5) Uani d . 1 O
O2 0.97346(15) 0.3165(2) 0.27491(11) 0.0760(5) Uani d . 1 O

loop_
_atom_site_aniso_label
_atom_site_aniso_U_11
_atom_site_aniso_U_22
_atom_site_aniso_U_33
_atom_site_aniso_U_12
_atom_site_aniso_U_13
_atom_site_aniso_U_23
C1 0.0453(8) 0.0400(9) 0.0395(8) 0.0050(7) 0.0049(6) 0.0018(6)
C2 0.0457(9) 0.0488(11) 0.0420(9) -0.0008(7) -0.0009(6) 0.0000(7)
C3 0.0467(9) 0.0465(10) 0.0478(9) 0.0008(7) 0.0073(7) 0.0071(7)
C4 0.0478(9) 0.0473(10) 0.0381(8) 0.0132(7) 0.0074(6) 0.0037(7)
C5 0.0481(9) 0.0585(12) 0.0415(9) 0.0035(8) -0.0013(7) -0.0054(7)
C6 0.0462(9) 0.0506(11) 0.0464(9) -0.0035(7) 0.0066(7) -0.0002(7)
C7 0.0502(9) 0.0451(10) 0.0458(9) 0.0020(7) 0.0101(7) 0.0043(7)
C8 0.0708(12) 0.0577(11) 0.0362(9) 0.0000(8) 0.0093(8) 0.0044(7)
N2 0.0576(9) 0.0703(11) 0.0426(8) 0.0194(8) 0.0079(7) 0.0075(7)
N1 0.0630(9) 0.0556(10) 0.0360(7) -0.0026(7) 0.0038(6) 0.0053(6)
O1 0.0664(9) 0.1266(15) 0.0413(7) 0.0105(8) 0.0005(6) -0.0051(7)
O2 0.0879(10) 0.0862(12) 0.0574(8) -0.0003(8) 0.0232(7) 0.0202(7)

loop_
_atom_type_symbol
_atom_type_description
_atom_type_scat_dispersion_real
_atom_type_scat_dispersion_imag
_atom_type_scat_source
C C 0.0033 0.0016 'International Tables Vol C Tables 4.2.6.8 and 6.1.1.4'
H H 0.0000 0.0000 'International Tables Vol C Tables 4.2.6.8 and 6.1.1.4'
N N 0.0061 0.0033 'International Tables Vol C Tables 4.2.6.8 and 6.1.1.4'
O O 0.0106 0.0060 'International Tables Vol C Tables 4.2.6.8 and 6.1.1.4'

loop_
_geom_angle_atom_site_label_1
_geom_angle_atom_site_label_2
_geom_angle_atom_site_label_3
_geom_angle_site_symmetry_1
_geom_angle_site_symmetry_3
_geom_angle
C2 C1 C6 . . 118.93(14)
C2 C1 C7 . . 120.60(14)
C6 C1 C7 . . 120.43(15)
C3 C2 C1 . . 120.90(14)
C3 C2 H2 . . 119.6
C1 C2 H2 . . 119.6
C2 C3 C4 . . 118.63(15)
C2 C3 H3 . . 120.7
C4 C3 H3 . . 120.7
C5 C4 C3 . . 122.41(14)
C5 C4 N2 . . 119.18(14)
C3 C4 N2 . . 118.40(15)
C4 C5 C6 . . 118.56(14)
C4 C5 H5 . . 120.7
C6 C5 H5 . . 120.7
C5 C6 C1 . . 120.54(15)
C5 C6 H6 . . 119.7
C1 C6 H6 . . 119.7
N1 C7 C1 . . 121.55(16)
N1 C7 H7 . . 119.2
C1 C7 H7 . . 119.2
N1 C8 C8 . 3_757 109.55(16)
N1 C8 H8A . . 109.8
C8 C8 H8A 3_757 . 109.8
N1 C8 H8B . . 109.8
C8 C8 H8B 3_757 . 109.8
H8A C8 H8B . . 108.2
O1 N2 O2 . . 123.66(16)
O1 N2 C4 . . 118.11(16)
O2 N2 C4 . . 118.20(15)
C7 N1 C8 . . 118.10(15)

loop_
_geom_bond_atom_site_label_1
_geom_bond_atom_site_label_2
_geom_bond_site_symmetry_2
_geom_bond_distance
C1 C2 . 1.389(2)
C1 C6 . 1.401(2)
C1 C7 . 1.474(2)
C2 C3 . 1.374(2)
C2 H2 . 0.93
C3 C4 . 1.381(2)
C3 H3 . 0.93
C4 C5 . 1.371(2)
C4 N2 . 1.474(2)
C5 C6 . 1.382(2)
C5 H5 . 0.93
C6 H6 . 0.93
C7 N1 . 1.261(2)
C7 H7 . 0.93
C8 N1 . 1.457(2)
C8 C8 3_757 1.511(3)
C8 H8A . 0.97
C8 H8B . 0.97
N2 O1 . 1.2212(19)
N2 O2 . 1.228(2)

loop_
_geom_hbond_atom_site_label_D
_geom_hbond_atom_site_label_H
_geom_hbond_atom_site_label_A
_geom_hbond_site_symmetry_A
_geom_hbond_distance_DH
_geom_hbond_distance_HA
_geom_hbond_distance_DA
_geom_hbond_angle_DHA
C2 H2 O1 4_666 0.93 2.41 3.220(3) 146

loop_
_geom_torsion_atom_site_label_1
_geom_torsion_atom_site_label_2
_geom_torsion_atom_site_label_3
_geom_torsion_atom_site_label_4
_geom_torsion_site_symmetry_1
_geom_torsion
C6 C1 C2 C3 . -1.7(2)
C7 C1 C2 C3 . 176.28(13)
C1 C2 C3 C4 . 0.1(2)
C2 C3 C4 C5 . 1.3(2)
C2 C3 C4 N2 . -177.70(13)
C3 C4 C5 C6 . -1.1(3)
N2 C4 C5 C6 . 177.92(13)
C4 C5 C6 C1 . -0.6(3)
C2 C1 C6 C5 . 1.9(2)
C7 C1 C6 C5 . -176.06(14)
C2 C1 C7 N1 . 0.0(3)
C6 C1 C7 N1 . 177.92(15)
C5 C4 N2 O1 . -6.0(2)
C3 C4 N2 O1 . 173.04(15)
C5 C4 N2 O2 . 175.71(16)
C3 C4 N2 O2 . -5.3(2)
C1 C7 N1 C8 . -176.32(13)
C8 C8 N1 C7 3_757 118.6(2)
